data_7132326
loop_
_publ_author_name
'Nahon, Emily E.'
'Nelmes, Gareth Roland'
'Brothers, Penelope Jane'
'Hicks, Jamie'

_publ_section_title
;
 Intramolecular C--N bond activation by a transient boryl anion
;
_journal_name_full 'Chemical Communications'
_journal_paper_doi 10.1039/D3CC05182J
_journal_year 2023
_chemical_formula_moiety 'C44 H58 B Br N2 O, C6 H6'
_chemical_formula_sum 'C50 H64 B Br N2 O'
_chemical_formula_weight 799.75
_space_group_crystal_system triclinic
_space_group_IT_number 2
_space_group_name_Hall '-P 1'
_space_group_name_H-M_alt 'P -1'
_atom_sites_solution_hydrogens geom
_audit_creation_date 2021-10-17
_audit_creation_method
;
Olex2 1.3
(compiled 2020.11.12 svn.r5f609507 for OlexSys, GUI svn.r6272)
;
_audit_update_record
;
2023-10-17 deposited with the CCDC.	2023-11-09 downloaded from the CCDC.
;
_cell_angle_alpha 74.717(7)
_cell_angle_beta 74.915(7)
_cell_angle_gamma 64.183(7)
_cell_formula_units_Z 2
_cell_length_a 11.0832(8)
_cell_length_b 12.2624(9)
_cell_length_c 19.3619(17)
_cell_measurement_reflns_used 4529
_cell_measurement_temperature 150.01(10)
_cell_measurement_theta_max 72.8510
_cell_measurement_theta_min 4.7310
_cell_volume 2252.7(3)
_computing_cell_refinement 'CrysAlisPro 1.171.41.93a (Rigaku OD, 2020)'
_computing_data_collection 'CrysAlisPro 1.171.41.93a (Rigaku OD, 2020)'
_computing_data_reduction 'CrysAlisPro 1.171.41.93a (Rigaku OD, 2020)'
_computing_molecular_graphics 'Olex2 1.3 (Dolomanov et al., 2009)'
_computing_publication_material 'Olex2 1.3 (Dolomanov et al., 2009)'
_computing_structure_refinement 'SHELXL 2018/3 (Sheldrick, 2015)'
_diffrn_ambient_environment N~2~
_diffrn_ambient_temperature 150.01(10)
_diffrn_detector 'CCD plate'
_diffrn_detector_area_resol_mean 8.1297
_diffrn_detector_type EosS2
_diffrn_measured_fraction_theta_full 0.995
_diffrn_measured_fraction_theta_max 0.971
_diffrn_measurement_details
;
List of Runs (angles in degrees, time in seconds):

  # Type    Start    End  Width  t~exp~   \w     \q     \k     \f   Frames
#--------------------------------------------------------------------------
  1  \w    -98.00 -23.00   1.00    8.00    --  -36.13 -57.00-150.00   75
  2  \w   -103.00 -24.00   1.00    8.00    --  -36.13 -57.00 150.00   79
  3  \w     36.00  90.00   1.00    8.00    --   36.13-125.00   0.00   54
  4  \w    -21.00  55.00   1.00    8.00    --   36.13 -38.00-120.00   76
  5  \w    -31.00  52.00   1.00    8.00    --   36.13 -57.00   0.00   83
  6  \w     30.00 103.00   1.00    8.00    --   36.13  38.00 120.00   73
  7  \w     34.00  90.00   1.00    8.00    --   36.13-125.00-180.00   56
  8  \w    105.00 177.00   1.00   32.00    --  109.00  45.00  30.00   72
  9  \w    115.00 177.00   1.00   32.00    --  109.00  77.00 -60.00   62
 10  \w    112.00 162.00   1.00   32.00    --  109.00  77.00 -30.00   50
 11  \w     46.00 114.00   1.00   32.00    --  109.00 -45.00 -60.00   68
 12  \w     97.00 130.00   1.00   32.00    --  109.00  61.00   0.00   33
 13  \w    135.00 171.00   1.00   32.00    --  109.00  61.00   0.00   36
 14  \w    105.00 177.00   1.00   32.00    --  109.00  30.00  90.00   72
 15  \w     67.00 108.00   1.00   32.00    --  109.00-111.00  30.00   41
 16  \w     41.00  98.00   1.00   32.00    --  109.00 -95.00-150.00   57
 17  \w     39.00 126.00   1.00   32.00    --  109.00 -30.00-150.00   87
 18  \w    109.00 177.00   1.00   32.00    --  109.00 111.00 -90.00   68
 19  \w     42.00 128.00   1.00   32.00    --  109.00 -30.00   0.00   86
 20  \w     41.00 109.00   1.00   32.00    --  109.00-111.00 -90.00   68
 21  \w     53.00 104.00   1.00   32.00    --  109.00 -95.00 -60.00   51
 22  \w     48.00 106.00   1.00   32.00    --  109.00 -95.00  60.00   58
 23  \w     45.00 117.00   1.00   32.00    --  109.00 -61.00-120.00   72
 24  \w     42.00 106.00   1.00   32.00    --  109.00 -95.00 120.00   64
;
_diffrn_measurement_device 'four-circle diffractometer'
_diffrn_measurement_device_type 'SuperNova, Dual, Cu at home/near, EosS2'
_diffrn_measurement_method '\w scans'
_diffrn_orient_matrix_type 'CrysAlisPro convention (1999,Acta A55,543-557)'
_diffrn_orient_matrix_UB_11 -0.1355684000
_diffrn_orient_matrix_UB_12 0.1130099000
_diffrn_orient_matrix_UB_13 -0.0037284000
_diffrn_orient_matrix_UB_21 -0.0707177000
_diffrn_orient_matrix_UB_22 -0.0684544000
_diffrn_orient_matrix_UB_23 0.0639918000
_diffrn_orient_matrix_UB_31 0.0339356000
_diffrn_orient_matrix_UB_32 0.0511913000
_diffrn_orient_matrix_UB_33 0.0537697000
_diffrn_radiation_monochromator mirror
_diffrn_radiation_probe x-ray
_diffrn_radiation_type 'Cu K\a'
_diffrn_radiation_wavelength 1.54184
_diffrn_reflns_av_unetI/netI 0.0561
_diffrn_reflns_Laue_measured_fraction_full 0.995
_diffrn_reflns_Laue_measured_fraction_max 0.971
_diffrn_reflns_limit_h_max 13
_diffrn_reflns_limit_h_min -13
_diffrn_reflns_limit_k_max 15
_diffrn_reflns_limit_k_min -15
_diffrn_reflns_limit_l_max 23
_diffrn_reflns_limit_l_min -23
_diffrn_reflns_number 9202
_diffrn_reflns_point_group_measured_fraction_full 0.995
_diffrn_reflns_point_group_measured_fraction_max 0.971
_diffrn_reflns_theta_full 67.684
_diffrn_reflns_theta_max 73.305
_diffrn_reflns_theta_min 4.066
_diffrn_source 'micro-focus sealed X-ray tube'
_diffrn_source_type 'SuperNova (Cu) X-ray Source'
_exptl_absorpt_coefficient_mu 1.512
_exptl_absorpt_correction_T_max 1.00000
_exptl_absorpt_correction_T_min 0.88136
_exptl_absorpt_correction_type multi-scan
_exptl_absorpt_process_details
;
CrysAlisPro 1.171.41.93a (Rigaku Oxford Diffraction, 2020)
Empirical absorption correction using spherical harmonics,
implemented in SCALE3 ABSPACK scaling algorithm.
;
_exptl_crystal_colour colourless
_exptl_crystal_colour_primary colourless
_exptl_crystal_density_diffrn 1.179
_exptl_crystal_description plate
_exptl_crystal_F_000 852
_exptl_crystal_size_max 0.08
_exptl_crystal_size_mid 0.04
_exptl_crystal_size_min 0.01
_refine_diff_density_max 0.712
_refine_diff_density_min -0.678
_refine_diff_density_rms 0.082
_refine_ls_extinction_method none
_refine_ls_goodness_of_fit_ref 1.055
_refine_ls_hydrogen_treatment constr
_refine_ls_matrix_type full
_refine_ls_number_parameters 542
_refine_ls_number_reflns 9202
_refine_ls_number_restraints 96
_refine_ls_restrained_S_all 1.059
_refine_ls_R_factor_all 0.0785
_refine_ls_R_factor_gt 0.0614
_refine_ls_shift/su_max 0.000
_refine_ls_shift/su_mean 0.000
_refine_ls_structure_factor_coef Fsqd
_refine_ls_weighting_details 'w=1/[\s^2^(Fo^2^)+(0.0057P)^2^+8.7677P] where P=(Fo^2^+2Fc^2^)/3'
_refine_ls_weighting_scheme calc
_refine_ls_wR_factor_gt 0.1358
_refine_ls_wR_factor_ref 0.1437
_reflns_Friedel_coverage 0.000
_reflns_number_gt 7573
_reflns_number_total 9202
_reflns_threshold_expression 'I > 2\s(I)'
_twin_special_details
;
Component 2 rotated by 179.9572\% 
around [0.00 0.00 1.00] (reciprocal) or [-0.29 -0.26 0.92] (direct)
;
_cod_data_source_file d3cc05182j2.cif
_cod_data_source_block 3-Br
_cod_database_code 7132326
_shelx_shelxl_version_number 2018/3
_chemical_oxdiff_formula C40H40B1Br1N2O1
_shelx_space_group_comment
;
The symmetry employed for this shelxl refinement is uniquely defined
by the following loop, which should always be used as a source of
symmetry information in preference to the above space-group names.
They are only intended as comments.
;
_shelx_estimated_absorpt_t_max 0.985
_shelx_estimated_absorpt_t_min 0.889
_olex2_refinement_description
;
1. Twinned data refinement
 Scales: 0.7010(13)
 0.2990(13)
2. Fixed Uiso
 At 1.2 times of:
  All C(H) groups
 At 1.5 times of:
  All C(H,H,H) groups
3. Uiso/Uaniso restraints and constraints
C50 \\sim C45 \\sim C46 \\sim C47 \\sim C48 \\sim C49: within 2A with sigma of
0.005 and sigma for terminal atoms of 0.01 within 2A
C46A \\sim C47A \\sim C48A \\sim C49A \\sim C50A \\sim C45A: within 2A with
sigma of 0.005 and sigma for terminal atoms of 0.01 within 2A
C20 \\sim C17 \\sim C18 \\sim C19: within 2A with sigma of 0.005 and sigma for
terminal atoms of 0.01 within 2A
Uanis(B1) \\sim Ueq: with sigma of 0.003 and sigma for terminal atoms of 0.006
4. Others
 Sof(C46A)=Sof(H46A)=Sof(C47A)=Sof(H47A)=Sof(C48A)=Sof(H48A)=Sof(C49A)=
 Sof(H49A)=Sof(C50A)=Sof(H50A)=Sof(C45A)=Sof(H45A)=1-FVAR(1)
 Sof(C50)=Sof(H50)=Sof(C45)=Sof(H45)=Sof(C46)=Sof(H46)=Sof(C47)=Sof(H47)=
 Sof(C48)=Sof(H48)=Sof(C49)=Sof(H49)=FVAR(1)
5.a Ternary CH refined with riding coordinates:
 C27(H27), C39(H39), C30(H30), C42(H42)
5.b Aromatic/amide H refined with riding coordinates:
 C9(H9), C25(H25), C6(H6), C23(H23), C3(H3), C12(H12), C5(H5), C24(H24),
 C37(H37), C36(H36), C11(H11), C35(H35), C50(H50), C45(H45), C46(H46), C47(H47),
  C48(H48), C49(H49), C46A(H46A), C47A(H47A), C48A(H48A), C49A(H49A),
 C50A(H50A), C45A(H45A)
5.c Fitted hexagon refined as free rotating group:
 C50(C45,C46,C47,C48,C49), C46A(C47A,C48A,C49A,C50A,C45A)
5.d Idealised Me refined as rotating group:
 C31(H31A,H31B,H31C), C29(H29A,H29B,H29C), C16(H16A,H16B,H16C), C28(H28A,H28B,
 H28C), C15(H15A,H15B,H15C), C40(H40A,H40B,H40C), C32(H32A,H32B,H32C), C44(H44A,
 H44B,H44C), C41(H41A,H41B,H41C), C43(H43A,H43B,H43C), C18(H18A,H18B,H18C),
 C14(H14A,H14B,H14C), C19(H19A,H19B,H19C), C20(H20A,H20B,H20C)
;
_olex2_submission_special_instructions 'No special instructions were received'
_oxdiff_exptl_absorpt_empirical_details
;
Empirical correction (ABSPACK) includes:
- Absorption correction using spherical harmonics
- Frame scaling
;
_oxdiff_exptl_absorpt_empirical_full_max 1.513
_oxdiff_exptl_absorpt_empirical_full_min 0.680
_oxdiff_twin_integration_method simultaneous
_oxdiff_twin_items 2

loop_
_space_group_symop_operation_xyz
'x, y, z'
'-x, -y, -z'

loop_
_atom_site_label
_atom_site_type_symbol
_atom_site_fract_x
_atom_site_fract_y
_atom_site_fract_z
_atom_site_U_iso_or_equiv
_atom_site_adp_type
_atom_site_occupancy
_atom_site_site_symmetry_order
_atom_site_calc_flag
_atom_site_refinement_flags_posn
_atom_site_refinement_flags_adp
_atom_site_refinement_flags_occupancy
_atom_site_disorder_assembly
_atom_site_disorder_group
Br1 Br 0.56029(7) 0.36107(6) 0.07373(3) 0.03141(13) Uani 1 1 d . . . . .
O1 O 0.6595(4) 0.2948(3) 0.2975(2) 0.0294(8) Uani 1 1 d . . . . .
N1 N 0.5726(4) 0.1994(4) 0.2105(2) 0.0239(9) Uani 1 1 d . . . . .
N2 N 0.4501(4) 0.4362(4) 0.2129(2) 0.0225(9) Uani 1 1 d . . . . .
C31 C 0.3255(7) 0.1885(6) 0.0893(4) 0.0536(19) Uani 1 1 d . . . . .
H31A H 0.366071 0.245342 0.058277 0.080 Uiso 1 1 calc R U . . .
H31B H 0.227701 0.233849 0.103406 0.080 Uiso 1 1 calc R U . . .
H31C H 0.340361 0.124853 0.062544 0.080 Uiso 1 1 calc R U . . .
C8 C 0.4354(5) 0.4508(5) 0.2859(3) 0.0242(10) Uani 1 1 d . . . . .
C26 C 0.7726(5) 0.0595(5) 0.1390(3) 0.0267(11) Uani 1 1 d . . . . .
C7 C 0.5424(5) 0.3884(5) 0.3255(3) 0.0284(11) Uani 1 1 d . . . . .
C27 C 0.8665(5) 0.1008(5) 0.1604(3) 0.0299(12) Uani 1 1 d . . . . .
H27 H 0.808380 0.172702 0.185599 0.036 Uiso 1 1 calc R U . . .
C9 C 0.3193(6) 0.5408(5) 0.3166(3) 0.0272(11) Uani 1 1 d . . . . .
H9 H 0.244425 0.582950 0.291186 0.033 Uiso 1 1 calc R U . . .
C33 C 0.4094(5) 0.5565(4) 0.1657(3) 0.0235(11) Uani 1 1 d . . . . .
C2 C 0.5979(5) 0.1378(5) 0.2820(3) 0.0268(11) Uani 1 1 d . . . . .
C25 C 0.8283(5) -0.0312(5) 0.0956(3) 0.0314(12) Uani 1 1 d . . . . .
H25 H 0.923963 -0.066497 0.080656 0.038 Uiso 1 1 calc R U . . .
C21 C 0.6314(5) 0.1088(4) 0.1609(3) 0.0228(10) Uani 1 1 d . . . . .
C6 C 0.6888(6) 0.1148(5) 0.3889(3) 0.0349(13) Uani 1 1 d . . . . .
H6 H 0.721936 0.147438 0.415751 0.042 Uiso 1 1 calc R U . . .
C1 C 0.6475(5) 0.1810(5) 0.3239(3) 0.0296(12) Uani 1 1 d . . . . .
C4 C 0.6329(5) -0.0463(5) 0.3755(3) 0.0318(12) Uani 1 1 d . . . . .
C23 C 0.6077(6) -0.0180(5) 0.0946(3) 0.0314(12) Uani 1 1 d . . . . .
H23 H 0.552097 -0.043937 0.078427 0.038 Uiso 1 1 calc R U . . .
C3 C 0.5926(5) 0.0232(5) 0.3101(3) 0.0287(11) Uani 1 1 d . . . . .
H3 H 0.559756 -0.009335 0.283030 0.034 Uiso 1 1 calc R U . . .
C22 C 0.5466(5) 0.0723(5) 0.1385(3) 0.0269(11) Uani 1 1 d . . . . .
C38 C 0.2809(5) 0.6101(5) 0.1436(3) 0.0285(11) Uani 1 1 d . . . . .
C39 C 0.1826(5) 0.5479(6) 0.1613(3) 0.0363(14) Uani 1 1 d . . . . .
H39 H 0.220978 0.467997 0.194410 0.044 Uiso 1 1 calc R U . . .
C12 C 0.5345(6) 0.4188(5) 0.3906(3) 0.0347(13) Uani 1 1 d . . . . .
H12 H 0.608929 0.376247 0.416286 0.042 Uiso 1 1 calc R U . . .
C5 C 0.6821(6) 0.0010(5) 0.4153(3) 0.0362(13) Uani 1 1 d . . . . .
H5 H 0.710801 -0.044894 0.460202 0.043 Uiso 1 1 calc R U . . .
C24 C 0.7469(6) -0.0705(5) 0.0741(3) 0.0324(12) Uani 1 1 d . . . . .
H24 H 0.786439 -0.133375 0.045358 0.039 Uiso 1 1 calc R U . . .
C37 C 0.2464(6) 0.7273(5) 0.1004(3) 0.0360(14) Uani 1 1 d . . . . .
H37 H 0.161403 0.765236 0.083916 0.043 Uiso 1 1 calc R U . . .
C29 C 0.9534(6) -0.0008(6) 0.2139(3) 0.0421(15) Uani 1 1 d . . . . .
H29A H 0.894041 -0.023783 0.256951 0.063 Uiso 1 1 calc R U . . .
H29B H 1.010412 0.029211 0.228305 0.063 Uiso 1 1 calc R U . . .
H29C H 1.011492 -0.072788 0.190604 0.063 Uiso 1 1 calc R U . . .
C16 C 0.6640(7) -0.2331(6) 0.4771(3) 0.0468(16) Uani 1 1 d . . . . .
H16A H 0.755219 -0.241709 0.479053 0.070 Uiso 1 1 calc R U . . .
H16B H 0.659553 -0.314307 0.490549 0.070 Uiso 1 1 calc R U . . .
H16C H 0.596876 -0.179877 0.511034 0.070 Uiso 1 1 calc R U . . .
C34 C 0.4985(6) 0.6168(5) 0.1456(3) 0.0303(12) Uani 1 1 d . . . . .
B1 B 0.5254(6) 0.3274(6) 0.1795(3) 0.0239(11) Uani 1 1 d . U . . .
C30 C 0.3918(6) 0.1281(6) 0.1574(3) 0.0370(14) Uani 1 1 d . . . . .
H30 H 0.365404 0.193260 0.186901 0.044 Uiso 1 1 calc R U . . .
C13 C 0.6331(6) -0.1759(6) 0.3997(3) 0.0404(14) Uani 1 1 d . . . . .
C36 C 0.3317(6) 0.7896(5) 0.0808(3) 0.0414(14) Uani 1 1 d . . . . .
H36 H 0.304542 0.869981 0.052646 0.050 Uiso 1 1 calc R U . . .
C17 C 0.1751(6) 0.6681(6) 0.4157(4) 0.0423(14) Uani 1 1 d . U . . .
C10 C 0.3083(6) 0.5719(5) 0.3829(3) 0.0305(12) Uani 1 1 d . . . . .
C11 C 0.4183(6) 0.5113(5) 0.4188(3) 0.0356(13) Uani 1 1 d . . . . .
H11 H 0.414711 0.532918 0.463176 0.043 Uiso 1 1 calc R U . . .
C28 C 0.9562(7) 0.1434(7) 0.0937(4) 0.0486(17) Uani 1 1 d . . . . .
H28A H 1.023034 0.072252 0.071683 0.073 Uiso 1 1 calc R U . . .
H28B H 1.003646 0.182383 0.108702 0.073 Uiso 1 1 calc R U . . .
H28C H 0.899298 0.202643 0.058298 0.073 Uiso 1 1 calc R U . . .
C15 C 0.7436(7) -0.2587(6) 0.3463(4) 0.0503(17) Uani 1 1 d . . . . .
H15A H 0.720468 -0.227139 0.297315 0.075 Uiso 1 1 calc R U . . .
H15B H 0.748186 -0.343008 0.361929 0.075 Uiso 1 1 calc R U . . .
H15C H 0.832034 -0.258235 0.345814 0.075 Uiso 1 1 calc R U . . .
C42 C 0.6359(6) 0.5606(6) 0.1683(3) 0.0388(14) Uani 1 1 d . . . . .
H42 H 0.651931 0.474169 0.193273 0.047 Uiso 1 1 calc R U . . .
C40 C 0.0418(6) 0.6247(6) 0.2002(4) 0.0479(16) Uani 1 1 d . . . . .
H40A H 0.051184 0.638564 0.245741 0.072 Uiso 1 1 calc R U . . .
H40B H -0.017997 0.580436 0.210626 0.072 Uiso 1 1 calc R U . . .
H40C H 0.002513 0.704044 0.168879 0.072 Uiso 1 1 calc R U . . .
C32 C 0.3350(7) 0.0325(7) 0.2026(4) 0.0501(17) Uani 1 1 d . . . . .
H32A H 0.235763 0.072204 0.214115 0.075 Uiso 1 1 calc R U . . .
H32B H 0.372849 -0.003151 0.247741 0.075 Uiso 1 1 calc R U . . .
H32C H 0.360237 -0.032715 0.174820 0.075 Uiso 1 1 calc R U . . .
C44 C 0.7508(7) 0.5560(7) 0.1033(4) 0.0566(19) Uani 1 1 d . . . . .
H44A H 0.745535 0.514021 0.068205 0.085 Uiso 1 1 calc R U . . .
H44B H 0.838706 0.511023 0.120024 0.085 Uiso 1 1 calc R U . . .
H44C H 0.741659 0.639899 0.080062 0.085 Uiso 1 1 calc R U . . .
C41 C 0.1681(7) 0.5197(7) 0.0913(4) 0.0537(18) Uani 1 1 d . . . . .
H41A H 0.127389 0.596984 0.058742 0.081 Uiso 1 1 calc R U . . .
H41B H 0.109734 0.473645 0.103855 0.081 Uiso 1 1 calc R U . . .
H41C H 0.258029 0.470514 0.066999 0.081 Uiso 1 1 calc R U . . .
C35 C 0.4564(7) 0.7333(5) 0.1029(3) 0.0431(15) Uani 1 1 d . . . . .
H35 H 0.515914 0.775325 0.088475 0.052 Uiso 1 1 calc R U . . .
C43 C 0.6384(8) 0.6310(7) 0.2236(4) 0.0539(18) Uani 1 1 d . . . . .
H43A H 0.632424 0.713575 0.199094 0.081 Uiso 1 1 calc R U . . .
H43B H 0.723259 0.586253 0.243386 0.081 Uiso 1 1 calc R U . . .
H43C H 0.560963 0.637430 0.263195 0.081 Uiso 1 1 calc R U . . .
C18 C 0.1882(8) 0.7097(8) 0.4790(4) 0.071(2) Uani 1 1 d . U . . .
H18A H 0.228103 0.637716 0.515239 0.106 Uiso 1 1 calc R U . . .
H18B H 0.098107 0.762691 0.501020 0.106 Uiso 1 1 calc R U . . .
H18C H 0.246977 0.755623 0.462051 0.106 Uiso 1 1 calc R U . . .
C14 C 0.4935(7) -0.1744(6) 0.3984(4) 0.0549(19) Uani 1 1 d . . . . .
H14A H 0.423301 -0.122538 0.432160 0.082 Uiso 1 1 calc R U . . .
H14B H 0.496811 -0.258393 0.413081 0.082 Uiso 1 1 calc R U . . .
H14C H 0.471859 -0.141421 0.349197 0.082 Uiso 1 1 calc R U . . .
C19 C 0.1204(10) 0.7801(8) 0.3589(4) 0.087(3) Uani 1 1 d . U . . .
H19A H 0.185761 0.819228 0.340700 0.130 Uiso 1 1 calc R U . . .
H19B H 0.033752 0.838538 0.380488 0.130 Uiso 1 1 calc R U . . .
H19C H 0.106173 0.755035 0.318556 0.130 Uiso 1 1 calc R U . . .
C50 C 0.9786(8) 0.2389(13) 0.3258(5) 0.060(3) Uani 0.59(2) 1 d G U P A 1
H50 H 0.897436 0.263681 0.307216 0.072 Uiso 0.59(2) 1 calc R U P A 1
C45 C 1.0300(10) 0.1240(10) 0.3688(6) 0.057(3) Uani 0.59(2) 1 d G U P A 1
H45 H 0.984006 0.070271 0.379609 0.069 Uiso 0.59(2) 1 calc R U P A 1
C46 C 1.1487(10) 0.0878(7) 0.3959(6) 0.058(3) Uani 0.59(2) 1 d G U P A 1
H46 H 1.183823 0.009307 0.425309 0.069 Uiso 0.59(2) 1 calc R U P A 1
C47 C 1.2159(8) 0.1665(10) 0.3801(6) 0.061(3) Uani 0.59(2) 1 d G U P A 1
H47 H 1.297072 0.141751 0.398617 0.074 Uiso 0.59(2) 1 calc R U P A 1
C48 C 1.1645(10) 0.2814(9) 0.3371(7) 0.064(3) Uani 0.59(2) 1 d G U P A 1
H48 H 1.210504 0.335161 0.326224 0.077 Uiso 0.59(2) 1 calc R U P A 1
C49 C 1.0458(10) 0.3176(11) 0.3099(6) 0.070(4) Uani 0.59(2) 1 d G U P A 1
H49 H 1.010687 0.396128 0.280523 0.084 Uiso 0.59(2) 1 calc R U P A 1
C20 C 0.0721(8) 0.6090(8) 0.4429(5) 0.074(2) Uani 1 1 d . U . . .
H20A H 0.058850 0.584009 0.402265 0.111 Uiso 1 1 calc R U . . .
H20B H -0.014601 0.668315 0.463772 0.111 Uiso 1 1 calc R U . . .
H20C H 0.105729 0.536608 0.480089 0.111 Uiso 1 1 calc R U . . .
C46A C 1.127(2) 0.1057(14) 0.3704(10) 0.070(4) Uani 0.41(2) 1 d G U P A 2
H46A H 1.155142 0.018840 0.381773 0.084 Uiso 0.41(2) 1 calc R U P A 2
C47A C 1.2057(16) 0.1605(15) 0.3807(8) 0.070(5) Uani 0.41(2) 1 d G U P A 2
H47A H 1.288209 0.111037 0.399101 0.084 Uiso 0.41(2) 1 calc R U P A 2
C48A C 1.1641(16) 0.2876(16) 0.3641(10) 0.070(4) Uani 0.41(2) 1 d G U P A 2
H48A H 1.218134 0.325006 0.371171 0.084 Uiso 0.41(2) 1 calc R U P A 2
C49A C 1.0434(17) 0.3599(14) 0.3373(10) 0.075(5) Uani 0.41(2) 1 d G U P A 2
H49A H 1.014993 0.446779 0.325912 0.090 Uiso 0.41(2) 1 calc R U P A 2
C50A C 0.9644(13) 0.305(2) 0.3270(8) 0.073(5) Uani 0.41(2) 1 d G U P A 2
H50A H 0.881925 0.354584 0.308583 0.087 Uiso 0.41(2) 1 calc R U P A 2
C45A C 1.0060(17) 0.178(2) 0.3435(10) 0.066(4) Uani 0.41(2) 1 d G U P A 2
H45A H 0.951997 0.140615 0.336513 0.080 Uiso 0.41(2) 1 calc R U P A 2

loop_
_atom_site_aniso_label
_atom_site_aniso_U_11
_atom_site_aniso_U_22
_atom_site_aniso_U_33
_atom_site_aniso_U_23
_atom_site_aniso_U_13
_atom_site_aniso_U_12
Br1 0.0389(3) 0.0233(2) 0.0293(3) -0.0058(2) -0.0052(3) -0.0094(2)
O1 0.0244(19) 0.027(2) 0.034(2) -0.0060(16) -0.0067(15) -0.0066(16)
N1 0.025(2) 0.019(2) 0.027(2) -0.0055(17) -0.0065(17) -0.0060(17)
N2 0.019(2) 0.017(2) 0.028(2) 0.0008(17) -0.0068(17) -0.0045(16)
C31 0.044(4) 0.049(4) 0.076(5) -0.002(4) -0.028(4) -0.021(3)
C8 0.029(3) 0.021(2) 0.022(3) -0.0010(19) -0.006(2) -0.010(2)
C26 0.028(3) 0.020(2) 0.029(3) -0.002(2) -0.008(2) -0.007(2)
C7 0.024(3) 0.027(3) 0.034(3) -0.006(2) -0.008(2) -0.007(2)
C27 0.019(2) 0.033(3) 0.037(3) -0.009(2) -0.003(2) -0.009(2)
C9 0.026(3) 0.026(3) 0.027(3) -0.002(2) -0.007(2) -0.008(2)
C33 0.032(3) 0.016(2) 0.023(3) -0.0069(19) -0.003(2) -0.008(2)
C2 0.022(3) 0.030(3) 0.024(3) -0.007(2) -0.004(2) -0.006(2)
C25 0.026(3) 0.023(3) 0.035(3) -0.008(2) 0.000(2) -0.003(2)
C21 0.025(2) 0.016(2) 0.023(3) -0.0007(19) -0.0031(19) -0.0073(19)
C6 0.033(3) 0.039(3) 0.030(3) -0.007(2) -0.009(2) -0.009(2)
C1 0.026(3) 0.024(3) 0.034(3) -0.003(2) -0.006(2) -0.007(2)
C4 0.023(3) 0.033(3) 0.032(3) -0.004(2) 0.002(2) -0.008(2)
C23 0.038(3) 0.026(3) 0.031(3) -0.007(2) -0.005(2) -0.013(2)
C3 0.025(3) 0.024(3) 0.033(3) -0.002(2) -0.002(2) -0.008(2)
C22 0.029(3) 0.024(3) 0.029(3) -0.004(2) -0.004(2) -0.013(2)
C38 0.027(3) 0.027(3) 0.026(3) -0.007(2) -0.006(2) -0.003(2)
C39 0.022(3) 0.036(3) 0.045(3) -0.004(3) -0.013(2) -0.003(2)
C12 0.035(3) 0.037(3) 0.034(3) -0.004(2) -0.016(2) -0.012(3)
C5 0.033(3) 0.038(3) 0.027(3) 0.000(2) -0.008(2) -0.006(2)
C24 0.044(3) 0.021(2) 0.032(3) -0.009(2) -0.005(3) -0.011(2)
C37 0.040(3) 0.022(3) 0.035(3) -0.012(2) -0.008(2) 0.003(2)
C29 0.033(3) 0.045(4) 0.045(4) -0.011(3) -0.013(3) -0.007(3)
C16 0.041(4) 0.037(3) 0.044(4) 0.009(3) -0.005(3) -0.010(3)
C34 0.040(3) 0.025(3) 0.033(3) -0.010(2) -0.004(2) -0.018(2)
B1 0.022(2) 0.019(2) 0.035(2) -0.0056(19) -0.0065(19) -0.0109(17)
C30 0.026(3) 0.040(3) 0.054(4) -0.021(3) -0.006(3) -0.013(2)
C13 0.039(3) 0.037(3) 0.036(3) 0.003(3) -0.007(3) -0.011(3)
C36 0.053(4) 0.021(3) 0.037(3) 0.000(2) -0.002(3) -0.008(3)
C17 0.037(3) 0.049(3) 0.041(3) -0.019(3) -0.004(2) -0.013(3)
C10 0.029(3) 0.031(3) 0.030(3) -0.003(2) -0.002(2) -0.013(2)
C11 0.042(3) 0.036(3) 0.033(3) -0.007(2) -0.011(3) -0.016(3)
C28 0.041(4) 0.060(4) 0.048(4) -0.007(3) 0.003(3) -0.031(3)
C15 0.058(4) 0.034(3) 0.047(4) -0.012(3) -0.006(3) -0.006(3)
C42 0.040(3) 0.045(4) 0.044(4) -0.008(3) -0.009(3) -0.026(3)
C40 0.031(3) 0.051(4) 0.051(4) -0.009(3) -0.008(3) -0.006(3)
C32 0.038(4) 0.072(5) 0.050(4) -0.013(3) -0.002(3) -0.032(3)
C44 0.046(4) 0.072(5) 0.058(5) -0.008(4) -0.001(3) -0.036(4)
C41 0.042(4) 0.061(4) 0.066(5) -0.024(4) -0.018(3) -0.015(3)
C35 0.056(4) 0.029(3) 0.045(4) -0.005(3) 0.000(3) -0.023(3)
C43 0.061(5) 0.055(4) 0.059(5) -0.009(4) -0.012(4) -0.034(4)
C18 0.050(4) 0.087(5) 0.067(5) -0.045(4) -0.005(4) -0.003(4)
C14 0.054(4) 0.041(4) 0.070(5) 0.012(3) -0.019(4) -0.026(3)
C19 0.090(5) 0.060(5) 0.058(5) -0.022(4) -0.007(4) 0.021(4)
C50 0.048(5) 0.064(6) 0.062(5) -0.008(4) -0.009(4) -0.019(4)
C45 0.047(5) 0.061(5) 0.059(5) -0.017(4) -0.007(4) -0.014(4)
C46 0.049(5) 0.062(5) 0.057(5) -0.020(4) -0.008(4) -0.012(4)
C47 0.049(5) 0.067(6) 0.062(5) -0.017(4) -0.006(4) -0.016(4)
C48 0.057(5) 0.066(5) 0.066(5) -0.010(4) -0.005(4) -0.026(4)
C49 0.061(5) 0.068(6) 0.068(5) -0.003(4) -0.007(4) -0.020(4)
C20 0.043(4) 0.077(5) 0.089(6) -0.029(4) 0.012(4) -0.016(4)
C46A 0.081(9) 0.085(8) 0.051(7) -0.023(6) -0.004(6) -0.037(7)
C47A 0.080(9) 0.087(8) 0.050(7) -0.020(6) -0.007(6) -0.037(7)
C48A 0.082(8) 0.087(8) 0.048(7) -0.014(6) -0.008(6) -0.040(7)
C49A 0.086(8) 0.088(8) 0.048(7) -0.012(6) -0.003(6) -0.035(7)
C50A 0.080(8) 0.089(9) 0.049(7) -0.015(6) -0.002(6) -0.036(7)
C45A 0.078(8) 0.085(8) 0.049(7) -0.023(6) -0.003(6) -0.041(7)

loop_
_atom_type_symbol
_atom_type_description
_atom_type_scat_dispersion_real
_atom_type_scat_dispersion_imag
_atom_type_scat_source
C C 0.0181 0.0091 'International Tables Vol C Tables 4.2.6.8 and 6.1.1.4'
H H 0.0000 0.0000 'International Tables Vol C Tables 4.2.6.8 and 6.1.1.4'
B B 0.0090 0.0039 'International Tables Vol C Tables 4.2.6.8 and 6.1.1.4'
Br Br -0.6763 1.2805 'International Tables Vol C Tables 4.2.6.8 and 6.1.1.4'
N N 0.0311 0.0180 'International Tables Vol C Tables 4.2.6.8 and 6.1.1.4'
O O 0.0492 0.0322 'International Tables Vol C Tables 4.2.6.8 and 6.1.1.4'

loop_
_geom_angle_atom_site_label_1
_geom_angle_atom_site_label_2
_geom_angle_atom_site_label_3
_geom_angle
_geom_angle_site_symmetry_1
_geom_angle_site_symmetry_3
_geom_angle_publ_flag
C7 O1 C1 109.7(4) . . ?
C2 N1 C21 109.6(4) . . ?
C2 N1 B1 131.0(4) . . ?
B1 N1 C21 118.3(4) . . ?
C8 N2 C33 110.0(4) . . ?
C8 N2 B1 129.7(4) . . ?
B1 N2 C33 118.4(4) . . ?
H31A C31 H31B 109.5 . . ?
H31A C31 H31C 109.5 . . ?
H31B C31 H31C 109.5 . . ?
C30 C31 H31A 109.5 . . ?
C30 C31 H31B 109.5 . . ?
C30 C31 H31C 109.5 . . ?
C7 C8 N2 121.9(5) . . ?
C9 C8 N2 120.4(4) . . ?
C9 C8 C7 117.1(5) . . ?
C25 C26 C27 119.1(5) . . ?
C25 C26 C21 118.0(5) . . ?
C21 C26 C27 122.8(5) . . ?
C8 C7 O1 118.9(5) . . ?
C12 C7 O1 120.0(5) . . ?
C12 C7 C8 121.0(5) . . ?
C26 C27 H27 107.6 . . ?
C26 C27 C29 111.1(5) . . ?
C26 C27 C28 111.8(5) . . ?
C29 C27 H27 107.6 . . ?
C29 C27 C28 110.9(5) . . ?
C28 C27 H27 107.6 . . ?
C8 C9 H9 118.6 . . ?
C8 C9 C10 122.8(5) . . ?
C10 C9 H9 118.6 . . ?
C38 C33 N2 119.6(4) . . ?
C34 C33 N2 118.4(5) . . ?
C34 C33 C38 122.0(5) . . ?
C1 C2 N1 121.8(5) . . ?
C3 C2 N1 121.8(5) . . ?
C3 C2 C1 115.8(5) . . ?
C26 C25 H25 119.4 . . ?
C24 C25 C26 121.2(5) . . ?
C24 C25 H25 119.4 . . ?
C26 C21 N1 118.3(4) . . ?
C22 C21 N1 119.9(4) . . ?
C22 C21 C26 121.8(5) . . ?
C1 C6 H6 119.9 . . ?
C1 C6 C5 120.2(5) . . ?
C5 C6 H6 119.9 . . ?
C2 C1 O1 118.7(5) . . ?
C6 C1 O1 118.7(5) . . ?
C6 C1 C2 122.5(5) . . ?
C3 C4 C5 118.5(5) . . ?
C3 C4 C13 119.8(5) . . ?
C5 C4 C13 121.5(5) . . ?
C22 C23 H23 119.2 . . ?
C24 C23 H23 119.2 . . ?
C24 C23 C22 121.6(5) . . ?
C2 C3 C4 123.5(5) . . ?
C2 C3 H3 118.3 . . ?
C4 C3 H3 118.3 . . ?
C21 C22 C30 123.7(5) . . ?
C23 C22 C21 117.7(5) . . ?
C23 C22 C30 118.5(5) . . ?
C33 C38 C39 124.4(5) . . ?
C37 C38 C33 116.7(5) . . ?
C37 C38 C39 118.8(5) . . ?
C38 C39 H39 108.0 . . ?
C38 C39 C40 112.6(5) . . ?
C38 C39 C41 110.2(5) . . ?
C40 C39 H39 108.0 . . ?
C40 C39 C41 109.9(5) . . ?
C41 C39 H39 108.0 . . ?
C7 C12 H12 119.8 . . ?
C7 C12 C11 120.4(5) . . ?
C11 C12 H12 119.8 . . ?
C6 C5 C4 119.5(5) . . ?
C6 C5 H5 120.2 . . ?
C4 C5 H5 120.2 . . ?
C25 C24 C23 119.7(5) . . ?
C25 C24 H24 120.2 . . ?
C23 C24 H24 120.2 . . ?
C38 C37 H37 118.8 . . ?
C36 C37 C38 122.4(6) . . ?
C36 C37 H37 118.8 . . ?
C27 C29 H29A 109.5 . . ?
C27 C29 H29B 109.5 . . ?
C27 C29 H29C 109.5 . . ?
H29A C29 H29B 109.5 . . ?
H29A C29 H29C 109.5 . . ?
H29B C29 H29C 109.5 . . ?
H16A C16 H16B 109.5 . . ?
H16A C16 H16C 109.5 . . ?
H16B C16 H16C 109.5 . . ?
C13 C16 H16A 109.5 . . ?
C13 C16 H16B 109.5 . . ?
C13 C16 H16C 109.5 . . ?
C33 C34 C42 122.6(5) . . ?
C35 C34 C33 117.8(5) . . ?
C35 C34 C42 119.6(5) . . ?
N1 B1 Br1 114.3(4) . . ?
N1 B1 N2 131.3(5) . . ?
N2 B1 Br1 114.3(4) . . ?
C31 C30 H30 108.0 . . ?
C31 C30 C32 108.9(5) . . ?
C22 C30 C31 111.7(5) . . ?
C22 C30 H30 108.0 . . ?
C22 C30 C32 112.1(5) . . ?
C32 C30 H30 108.0 . . ?
C4 C13 C16 112.7(5) . . ?
C4 C13 C15 108.1(5) . . ?
C4 C13 C14 111.1(5) . . ?
C16 C13 C15 108.8(5) . . ?
C16 C13 C14 107.1(5) . . ?
C14 C13 C15 109.1(6) . . ?
C37 C36 H36 120.6 . . ?
C35 C36 C37 118.8(5) . . ?
C35 C36 H36 120.6 . . ?
C18 C17 C10 113.7(5) . . ?
C18 C17 C19 108.5(7) . . ?
C18 C17 C20 107.7(6) . . ?
C19 C17 C10 110.9(5) . . ?
C19 C17 C20 108.4(7) . . ?
C20 C17 C10 107.3(5) . . ?
C9 C10 C17 120.5(5) . . ?
C11 C10 C9 118.1(5) . . ?
C11 C10 C17 121.4(5) . . ?
C12 C11 H11 119.8 . . ?
C10 C11 C12 120.5(5) . . ?
C10 C11 H11 119.8 . . ?
C27 C28 H28A 109.5 . . ?
C27 C28 H28B 109.5 . . ?
C27 C28 H28C 109.5 . . ?
H28A C28 H28B 109.5 . . ?
H28A C28 H28C 109.5 . . ?
H28B C28 H28C 109.5 . . ?
C13 C15 H15A 109.5 . . ?
C13 C15 H15B 109.5 . . ?
C13 C15 H15C 109.5 . . ?
H15A C15 H15B 109.5 . . ?
H15A C15 H15C 109.5 . . ?
H15B C15 H15C 109.5 . . ?
C34 C42 H42 107.8 . . ?
C34 C42 C44 112.3(5) . . ?
C34 C42 C43 110.4(5) . . ?
C44 C42 H42 107.8 . . ?
C44 C42 C43 110.7(5) . . ?
C43 C42 H42 107.8 . . ?
C39 C40 H40A 109.5 . . ?
C39 C40 H40B 109.5 . . ?
C39 C40 H40C 109.5 . . ?
H40A C40 H40B 109.5 . . ?
H40A C40 H40C 109.5 . . ?
H40B C40 H40C 109.5 . . ?
C30 C32 H32A 109.5 . . ?
C30 C32 H32B 109.5 . . ?
C30 C32 H32C 109.5 . . ?
H32A C32 H32B 109.5 . . ?
H32A C32 H32C 109.5 . . ?
H32B C32 H32C 109.5 . . ?
C42 C44 H44A 109.5 . . ?
C42 C44 H44B 109.5 . . ?
C42 C44 H44C 109.5 . . ?
H44A C44 H44B 109.5 . . ?
H44A C44 H44C 109.5 . . ?
H44B C44 H44C 109.5 . . ?
C39 C41 H41A 109.5 . . ?
C39 C41 H41B 109.5 . . ?
C39 C41 H41C 109.5 . . ?
H41A C41 H41B 109.5 . . ?
H41A C41 H41C 109.5 . . ?
H41B C41 H41C 109.5 . . ?
C34 C35 H35 118.9 . . ?
C36 C35 C34 122.3(6) . . ?
C36 C35 H35 118.9 . . ?
C42 C43 H43A 109.5 . . ?
C42 C43 H43B 109.5 . . ?
C42 C43 H43C 109.5 . . ?
H43A C43 H43B 109.5 . . ?
H43A C43 H43C 109.5 . . ?
H43B C43 H43C 109.5 . . ?
C17 C18 H18A 109.5 . . ?
C17 C18 H18B 109.5 . . ?
C17 C18 H18C 109.5 . . ?
H18A C18 H18B 109.5 . . ?
H18A C18 H18C 109.5 . . ?
H18B C18 H18C 109.5 . . ?
C13 C14 H14A 109.5 . . ?
C13 C14 H14B 109.5 . . ?
C13 C14 H14C 109.5 . . ?
H14A C14 H14B 109.5 . . ?
H14A C14 H14C 109.5 . . ?
H14B C14 H14C 109.5 . . ?
C17 C19 H19A 109.5 . . ?
C17 C19 H19B 109.5 . . ?
C17 C19 H19C 109.5 . . ?
H19A C19 H19B 109.5 . . ?
H19A C19 H19C 109.5 . . ?
H19B C19 H19C 109.5 . . ?
C45 C50 H50 120.0 . . ?
C45 C50 C49 120.0 . . ?
C49 C50 H50 120.0 . . ?
C50 C45 H45 120.0 . . ?
C50 C45 C46 120.0 . . ?
C46 C45 H45 120.0 . . ?
C45 C46 H46 120.0 . . ?
C47 C46 C45 120.0 . . ?
C47 C46 H46 120.0 . . ?
C46 C47 H47 120.0 . . ?
C46 C47 C48 120.0 . . ?
C48 C47 H47 120.0 . . ?
C47 C48 H48 120.0 . . ?
C47 C48 C49 120.0 . . ?
C49 C48 H48 120.0 . . ?
C50 C49 H49 120.0 . . ?
C48 C49 C50 120.0 . . ?
C48 C49 H49 120.0 . . ?
C17 C20 H20A 109.5 . . ?
C17 C20 H20B 109.5 . . ?
C17 C20 H20C 109.5 . . ?
H20A C20 H20B 109.5 . . ?
H20A C20 H20C 109.5 . . ?
H20B C20 H20C 109.5 . . ?
C47A C46A H46A 120.0 . . ?
C47A C46A C45A 120.0 . . ?
C45A C46A H46A 120.0 . . ?
C46A C47A H47A 120.0 . . ?
C48A C47A C46A 120.0 . . ?
C48A C47A H47A 120.0 . . ?
C47A C48A H48A 120.0 . . ?
C49A C48A C47A 120.0 . . ?
C49A C48A H48A 120.0 . . ?
C48A C49A H49A 120.0 . . ?
C50A C49A C48A 120.0 . . ?
C50A C49A H49A 120.0 . . ?
C49A C50A H50A 120.0 . . ?
C49A C50A C45A 120.0 . . ?
C45A C50A H50A 120.0 . . ?
C46A C45A H45A 120.0 . . ?
C50A C45A C46A 120.0 . . ?
C50A C45A H45A 120.0 . . ?

loop_
_geom_bond_atom_site_label_1
_geom_bond_atom_site_label_2
_geom_bond_distance
_geom_bond_site_symmetry_2
_geom_bond_publ_flag
Br1 B1 1.948(6) . ?
O1 C7 1.400(6) . ?
O1 C1 1.406(6) . ?
N1 C2 1.426(6) . ?
N1 C21 1.478(6) . ?
N1 B1 1.432(7) . ?
N2 C8 1.429(6) . ?
N2 C33 1.463(6) . ?
N2 B1 1.449(7) . ?
C31 H31A 0.9800 . ?
C31 H31B 0.9800 . ?
C31 H31C 0.9800 . ?
C31 C30 1.530(9) . ?
C8 C7 1.397(7) . ?
C8 C9 1.392(7) . ?
C26 C27 1.517(7) . ?
C26 C25 1.397(7) . ?
C26 C21 1.400(7) . ?
C7 C12 1.377(7) . ?
C27 H27 1.0000 . ?
C27 C29 1.532(8) . ?
C27 C28 1.535(8) . ?
C9 H9 0.9500 . ?
C9 C10 1.395(7) . ?
C33 C38 1.414(7) . ?
C33 C34 1.399(7) . ?
C2 C1 1.398(7) . ?
C2 C3 1.387(7) . ?
C25 H25 0.9500 . ?
C25 C24 1.378(8) . ?
C21 C22 1.397(7) . ?
C6 H6 0.9500 . ?
C6 C1 1.375(7) . ?
C6 C5 1.382(8) . ?
C4 C3 1.388(8) . ?
C4 C5 1.399(8) . ?
C4 C13 1.533(8) . ?
C23 H23 0.9500 . ?
C23 C22 1.397(7) . ?
C23 C24 1.379(8) . ?
C3 H3 0.9500 . ?
C22 C30 1.526(7) . ?
C38 C39 1.509(8) . ?
C38 C37 1.402(7) . ?
C39 H39 1.0000 . ?
C39 C40 1.540(8) . ?
C39 C41 1.546(8) . ?
C12 H12 0.9500 . ?
C12 C11 1.390(8) . ?
C5 H5 0.9500 . ?
C24 H24 0.9500 . ?
C37 H37 0.9500 . ?
C37 C36 1.382(8) . ?
C29 H29A 0.9800 . ?
C29 H29B 0.9800 . ?
C29 H29C 0.9800 . ?
C16 H16A 0.9800 . ?
C16 H16B 0.9800 . ?
C16 H16C 0.9800 . ?
C16 C13 1.536(8) . ?
C34 C42 1.503(8) . ?
C34 C35 1.394(8) . ?
C30 H30 1.0000 . ?
C30 C32 1.534(9) . ?
C13 C15 1.553(8) . ?
C13 C14 1.546(8) . ?
C36 H36 0.9500 . ?
C36 C35 1.375(9) . ?
C17 C10 1.537(8) . ?
C17 C18 1.507(9) . ?
C17 C19 1.514(10) . ?
C17 C20 1.520(10) . ?
C10 C11 1.379(8) . ?
C11 H11 0.9500 . ?
C28 H28A 0.9800 . ?
C28 H28B 0.9800 . ?
C28 H28C 0.9800 . ?
C15 H15A 0.9800 . ?
C15 H15B 0.9800 . ?
C15 H15C 0.9800 . ?
C42 H42 1.0000 . ?
C42 C44 1.533(8) . ?
C42 C43 1.554(8) . ?
C40 H40A 0.9800 . ?
C40 H40B 0.9800 . ?
C40 H40C 0.9800 . ?
C32 H32A 0.9800 . ?
C32 H32B 0.9800 . ?
C32 H32C 0.9800 . ?
C44 H44A 0.9800 . ?
C44 H44B 0.9800 . ?
C44 H44C 0.9800 . ?
C41 H41A 0.9800 . ?
C41 H41B 0.9800 . ?
C41 H41C 0.9800 . ?
C35 H35 0.9500 . ?
C43 H43A 0.9800 . ?
C43 H43B 0.9800 . ?
C43 H43C 0.9800 . ?
C18 H18A 0.9800 . ?
C18 H18B 0.9800 . ?
C18 H18C 0.9800 . ?
C14 H14A 0.9800 . ?
C14 H14B 0.9800 . ?
C14 H14C 0.9800 . ?
C19 H19A 0.9800 . ?
C19 H19B 0.9800 . ?
C19 H19C 0.9800 . ?
C50 H50 0.9500 . ?
C50 C45 1.3900 . ?
C50 C49 1.3900 . ?
C45 H45 0.9500 . ?
C45 C46 1.3900 . ?
C46 H46 0.9500 . ?
C46 C47 1.3900 . ?
C47 H47 0.9500 . ?
C47 C48 1.3900 . ?
C48 H48 0.9500 . ?
C48 C49 1.3900 . ?
C49 H49 0.9500 . ?
C20 H20A 0.9800 . ?
C20 H20B 0.9800 . ?
C20 H20C 0.9800 . ?
C46A H46A 0.9500 . ?
C46A C47A 1.3900 . ?
C46A C45A 1.3900 . ?
C47A H47A 0.9500 . ?
C47A C48A 1.3900 . ?
C48A H48A 0.9500 . ?
C48A C49A 1.3900 . ?
C49A H49A 0.9500 . ?
C49A C50A 1.3900 . ?
C50A H50A 0.9500 . ?
C50A C45A 1.3900 . ?
C45A H45A 0.9500 . ?

loop_
_geom_torsion_atom_site_label_1
_geom_torsion_atom_site_label_2
_geom_torsion_atom_site_label_3
_geom_torsion_atom_site_label_4
_geom_torsion
_geom_torsion_site_symmetry_1
_geom_torsion_site_symmetry_2
_geom_torsion_site_symmetry_3
_geom_torsion_site_symmetry_4
_geom_torsion_publ_flag
O1 C7 C12 C11 -179.8(5) . . . . ?
N1 C2 C1 O1 6.5(7) . . . . ?
N1 C2 C1 C6 -171.5(5) . . . . ?
N1 C2 C3 C4 171.7(5) . . . . ?
N1 C21 C22 C23 -176.8(5) . . . . ?
N1 C21 C22 C30 5.0(8) . . . . ?
N2 C8 C7 O1 -10.3(7) . . . . ?
N2 C8 C7 C12 168.8(5) . . . . ?
N2 C8 C9 C10 -169.9(5) . . . . ?
N2 C33 C38 C39 -4.3(8) . . . . ?
N2 C33 C38 C37 178.0(4) . . . . ?
N2 C33 C34 C42 2.4(8) . . . . ?
N2 C33 C34 C35 -177.7(5) . . . . ?
C8 N2 C33 C38 -102.4(5) . . . . ?
C8 N2 C33 C34 75.7(5) . . . . ?
C8 N2 B1 Br1 -162.6(4) . . . . ?
C8 N2 B1 N1 21.1(10) . . . . ?
C8 C7 C12 C11 1.1(9) . . . . ?
C8 C9 C10 C17 -177.3(5) . . . . ?
C8 C9 C10 C11 0.9(8) . . . . ?
C26 C25 C24 C23 1.2(8) . . . . ?
C26 C21 C22 C23 1.5(8) . . . . ?
C26 C21 C22 C30 -176.6(5) . . . . ?
C7 O1 C1 C2 94.1(5) . . . . ?
C7 O1 C1 C6 -87.8(6) . . . . ?
C7 C8 C9 C10 1.6(8) . . . . ?
C7 C12 C11 C10 1.5(9) . . . . ?
C27 C26 C25 C24 -179.2(5) . . . . ?
C27 C26 C21 N1 -3.8(7) . . . . ?
C27 C26 C21 C22 177.8(5) . . . . ?
C9 C8 C7 O1 178.3(5) . . . . ?
C9 C8 C7 C12 -2.6(8) . . . . ?
C9 C10 C11 C12 -2.4(9) . . . . ?
C33 N2 C8 C7 -126.6(5) . . . . ?
C33 N2 C8 C9 44.5(6) . . . . ?
C33 N2 B1 Br1 -0.2(6) . . . . ?
C33 N2 B1 N1 -176.5(5) . . . . ?
C33 C38 C39 C40 124.4(6) . . . . ?
C33 C38 C39 C41 -112.5(6) . . . . ?
C33 C38 C37 C36 -1.1(8) . . . . ?
C33 C34 C42 C44 125.1(6) . . . . ?
C33 C34 C42 C43 -110.9(6) . . . . ?
C33 C34 C35 C36 0.4(9) . . . . ?
C2 N1 C21 C26 -74.7(6) . . . . ?
C2 N1 C21 C22 103.7(5) . . . . ?
C2 N1 B1 Br1 162.0(4) . . . . ?
C2 N1 B1 N2 -21.7(10) . . . . ?
C25 C26 C27 C29 -69.5(6) . . . . ?
C25 C26 C27 C28 54.9(7) . . . . ?
C25 C26 C21 N1 176.3(4) . . . . ?
C25 C26 C21 C22 -2.1(8) . . . . ?
C21 N1 C2 C1 133.1(5) . . . . ?
C21 N1 C2 C3 -37.9(6) . . . . ?
C21 N1 B1 Br1 -4.5(6) . . . . ?
C21 N1 B1 N2 171.8(5) . . . . ?
C21 C26 C27 C29 110.6(6) . . . . ?
C21 C26 C27 C28 -124.9(6) . . . . ?
C21 C26 C25 C24 0.7(8) . . . . ?
C21 C22 C30 C31 119.3(6) . . . . ?
C21 C22 C30 C32 -118.2(6) . . . . ?
C1 O1 C7 C8 -91.8(6) . . . . ?
C1 O1 C7 C12 89.0(6) . . . . ?
C1 C2 C3 C4 0.2(8) . . . . ?
C1 C6 C5 C4 -0.1(8) . . . . ?
C23 C22 C30 C31 -58.8(7) . . . . ?
C23 C22 C30 C32 63.7(7) . . . . ?
C3 C2 C1 O1 178.0(4) . . . . ?
C3 C2 C1 C6 0.0(8) . . . . ?
C3 C4 C5 C6 0.3(8) . . . . ?
C3 C4 C13 C16 -173.2(5) . . . . ?
C3 C4 C13 C15 66.5(7) . . . . ?
C3 C4 C13 C14 -53.1(7) . . . . ?
C22 C23 C24 C25 -1.7(9) . . . . ?
C38 C33 C34 C42 -179.6(5) . . . . ?
C38 C33 C34 C35 0.4(8) . . . . ?
C38 C37 C36 C35 1.9(9) . . . . ?
C39 C38 C37 C36 -179.0(5) . . . . ?
C5 C6 C1 O1 -178.0(5) . . . . ?
C5 C6 C1 C2 -0.1(9) . . . . ?
C5 C4 C3 C2 -0.4(8) . . . . ?
C5 C4 C13 C16 11.7(8) . . . . ?
C5 C4 C13 C15 -108.6(6) . . . . ?
C5 C4 C13 C14 131.8(6) . . . . ?
C24 C23 C22 C21 0.4(8) . . . . ?
C24 C23 C22 C30 178.6(5) . . . . ?
C37 C38 C39 C40 -57.9(7) . . . . ?
C37 C38 C39 C41 65.2(7) . . . . ?
C37 C36 C35 C34 -1.5(9) . . . . ?
C34 C33 C38 C39 177.7(5) . . . . ?
C34 C33 C38 C37 0.0(8) . . . . ?
B1 N1 C2 C1 -34.2(8) . . . . ?
B1 N1 C2 C3 154.7(6) . . . . ?
B1 N1 C21 C26 94.5(6) . . . . ?
B1 N1 C21 C22 -87.1(6) . . . . ?
B1 N2 C8 C7 36.9(8) . . . . ?
B1 N2 C8 C9 -152.0(6) . . . . ?
B1 N2 C33 C38 92.1(6) . . . . ?
B1 N2 C33 C34 -89.9(6) . . . . ?
C13 C4 C3 C2 -175.6(5) . . . . ?
C13 C4 C5 C6 175.5(5) . . . . ?
C17 C10 C11 C12 175.7(6) . . . . ?
C42 C34 C35 C36 -179.6(6) . . . . ?
C35 C34 C42 C44 -54.9(8) . . . . ?
C35 C34 C42 C43 69.2(7) . . . . ?
C18 C17 C10 C9 -168.3(6) . . . . ?
C18 C17 C10 C11 13.6(9) . . . . ?
C19 C17 C10 C9 -45.7(8) . . . . ?
C19 C17 C10 C11 136.3(7) . . . . ?
C50 C45 C46 C47 0.0 . . . . ?
C45 C50 C49 C48 0.0 . . . . ?
C45 C46 C47 C48 0.0 . . . . ?
C46 C47 C48 C49 0.0 . . . . ?
C47 C48 C49 C50 0.0 . . . . ?
C49 C50 C45 C46 0.0 . . . . ?
C20 C17 C10 C9 72.6(7) . . . . ?
C20 C17 C10 C11 -105.4(7) . . . . ?
C46A C47A C48A C49A 0.0 . . . . ?
C47A C46A C45A C50A 0.0 . . . . ?
C47A C48A C49A C50A 0.0 . . . . ?
C48A C49A C50A C45A 0.0 . . . . ?
C49A C50A C45A C46A 0.0 . . . . ?
C45A C46A C47A C48A 0.0 . . . . ?

loop_
_twin_individual_id
_twin_individual_mass_fraction_refined
_oxdiff_twin_reflns_isolated
_oxdiff_twin_reflns_overlapped
_twin_individual_twin_lattice_type
_twin_individual_twin_matrix_11
_twin_individual_twin_matrix_12
_twin_individual_twin_matrix_13
_twin_individual_twin_matrix_21
_twin_individual_twin_matrix_22
_twin_individual_twin_matrix_23
_twin_individual_twin_matrix_31
_twin_individual_twin_matrix_32
_twin_individual_twin_matrix_33
1 0.7010(13) 2668 13420 ref 1.0000 0.0000 0.0000 0.0000 1.0000 0.0000 0.0000 0.0000 1.0000
2 0.2990(13) 0 13420 nmt -1.0007 0.0007 0.0010 -0.0003 -1.0007 0.0008 -0.6298 -0.5731 1.0005
